data_7702082
loop_
_publ_author_name
'Fan, Louie'
'Stephan, Douglas W.'

_publ_section_title
;
 PNPCB heterocycles via thermal and Lewis acid catalyzed
 trans-hydroborations.
;
_journal_issue 22
_journal_name_full 'Dalton transactions (Cambridge, England : 2003)'
_journal_page_first 9229
_journal_page_last 9234
_journal_paper_doi 10.1039/c6dt01659f
_journal_volume 45
_journal_year 2016
_chemical_formula_sum 'C22 H40 B N P2'
_chemical_formula_weight 391.30
_space_group_crystal_system monoclinic
_space_group_IT_number 14
_space_group_name_Hall '-P 2ybc'
_space_group_name_H-M_alt 'P 1 21/c 1'
_atom_sites_solution_hydrogens mixed
_audit_creation_method SHELXL-2014/7
_audit_update_record
;
2016-04-25 deposited with the CCDC.
2016-05-06 downloaded from the CCDC.
;
_cell_angle_alpha 90
_cell_angle_beta 105.659(4)
_cell_angle_gamma 90
_cell_formula_units_Z 4
_cell_length_a 9.7047(7)
_cell_length_b 16.3976(9)
_cell_length_c 15.2998(10)
_cell_measurement_reflns_used 3287
_cell_measurement_temperature 150(2)
_cell_measurement_theta_max 23.26
_cell_measurement_theta_min 2.51
_cell_volume 2344.4(3)
_computing_structure_refinement 'SHELXL-2014/7 (Sheldrick, 2014)'
_diffrn_ambient_temperature 150(2)
_diffrn_measured_fraction_theta_full 0.998
_diffrn_measured_fraction_theta_max 0.992
_diffrn_measurement_device_type kappa
_diffrn_radiation_type MoK\a
_diffrn_radiation_wavelength 0.71073
_diffrn_reflns_av_unetI/netI 0.1985
_diffrn_reflns_Laue_measured_fraction_full 0.998
_diffrn_reflns_Laue_measured_fraction_max 0.992
_diffrn_reflns_limit_h_max 12
_diffrn_reflns_limit_h_min -12
_diffrn_reflns_limit_k_max 21
_diffrn_reflns_limit_k_min 0
_diffrn_reflns_limit_l_max 19
_diffrn_reflns_limit_l_min 0
_diffrn_reflns_number 5738
_diffrn_reflns_point_group_measured_fraction_full 0.998
_diffrn_reflns_point_group_measured_fraction_max 0.992
_diffrn_reflns_theta_full 25.242
_diffrn_reflns_theta_max 27.559
_diffrn_reflns_theta_min 1.858
_exptl_absorpt_coefficient_mu 0.192
_exptl_absorpt_correction_T_max 0.745551
_exptl_absorpt_correction_T_min 0.659674
_exptl_absorpt_correction_type multi-scan
_exptl_absorpt_process_details sadabs
_exptl_crystal_colour Colourless
_exptl_crystal_density_diffrn 1.109
_exptl_crystal_description Block
_exptl_crystal_F_000 856
_exptl_crystal_size_max 0.20
_exptl_crystal_size_mid 0.20
_exptl_crystal_size_min 0.20
_refine_diff_density_max 0.750
_refine_diff_density_min -0.579
_refine_diff_density_rms 0.125
_refine_ls_extinction_method none
_refine_ls_goodness_of_fit_ref 1.034
_refine_ls_hydrogen_treatment mixed
_refine_ls_matrix_type full
_refine_ls_number_parameters 243
_refine_ls_number_reflns 5738
_refine_ls_number_restraints 0
_refine_ls_restrained_S_all 1.034
_refine_ls_R_factor_all 0.1850
_refine_ls_R_factor_gt 0.0846
_refine_ls_shift/su_max 0.000
_refine_ls_shift/su_mean 0.000
_refine_ls_structure_factor_coef Fsqd
_refine_ls_weighting_details 'w=1/[\s^2^(Fo^2^)+(0.0648P)^2^] where P=(Fo^2^+2Fc^2^)/3'
_refine_ls_weighting_scheme calc
_refine_ls_wR_factor_gt 0.1370
_refine_ls_wR_factor_ref 0.1711
_reflns_Friedel_coverage 0.000
_reflns_number_gt 3064
_reflns_number_total 5738
_reflns_threshold_expression 'I > 2\s(I)'
_cod_data_source_file c6dt01659f2.cif
_cod_data_source_block twin5
_cod_original_sg_symbol_H-M 'P 21/c'
_cod_database_code 7702082
_shelx_shelxl_version_number 2014/7
_shelx_space_group_comment
;
The symmetry employed for this shelxl refinement is uniquely defined
by the following loop, which should always be used as a source of
symmetry information in preference to the above space-group names.
They are only intended as comments.
;

loop_
_space_group_symop_operation_xyz
'x, y, z'
'-x, y+1/2, -z+1/2'
'-x, -y, -z'
'x, -y-1/2, z-1/2'

loop_
_atom_site_label
_atom_site_type_symbol
_atom_site_fract_x
_atom_site_fract_y
_atom_site_fract_z
_atom_site_U_iso_or_equiv
_atom_site_adp_type
_atom_site_occupancy
_atom_site_site_symmetry_order
_atom_site_calc_flag
_atom_site_refinement_flags_posn
_atom_site_refinement_flags_adp
_atom_site_refinement_flags_occupancy
_atom_site_disorder_assembly
_atom_site_disorder_group
P2 P 0.49879(11) 0.77521(5) 0.59120(7) 0.0162(2) Uani 1 1 d . . . . .
P1 P 0.31349(12) 0.64935(6) 0.58088(8) 0.0241(3) Uani 1 1 d . . . . .
N1 N 0.3401(3) 0.74132(16) 0.5459(2) 0.0190(7) Uani 1 1 d . . . . .
C7 C 0.5947(4) 0.69474(19) 0.6647(3) 0.0169(8) Uani 1 1 d . . . . .
C9 C 0.8275(4) 0.6546(2) 0.7793(3) 0.0204(9) Uani 1 1 d . . . . .
C22 C 0.4847(4) 0.8682(2) 0.6581(3) 0.0216(9) Uani 1 1 d . . . . .
C14 C 0.8113(4) 0.5699(2) 0.7831(3) 0.0240(10) Uani 1 1 d . . . . .
H14A H 0.7314 0.5441 0.7429 0.029 Uiso 1 1 calc R U . . .
C8 C 0.7297(4) 0.7092(2) 0.7159(3) 0.0210(9) Uani 1 1 d . . . . .
H8A H 0.7661 0.7620 0.7098 0.025 Uiso 1 1 calc R U . . .
C18 C 0.5854(4) 0.7967(2) 0.4983(3) 0.0213(9) Uani 1 1 d . . . . .
C16 C 0.4744(5) 0.8322(2) 0.4159(3) 0.0297(10) Uani 1 1 d . . . . .
H16A H 0.4413 0.8851 0.4321 0.045 Uiso 1 1 calc R U . . .
H16B H 0.5182 0.8394 0.3657 0.045 Uiso 1 1 calc R U . . .
H16C H 0.3930 0.7948 0.3973 0.045 Uiso 1 1 calc R U . . .
C17 C 0.6341(4) 0.7143(2) 0.4701(3) 0.0282(10) Uani 1 1 d . . . . .
H17A H 0.5520 0.6773 0.4526 0.042 Uiso 1 1 calc R U . . .
H17B H 0.6745 0.7221 0.4185 0.042 Uiso 1 1 calc R U . . .
H17C H 0.7071 0.6908 0.5211 0.042 Uiso 1 1 calc R U . . .
C19 C 0.4096(5) 0.9366(2) 0.5930(3) 0.0281(10) Uani 1 1 d . . . . .
H19A H 0.3197 0.9159 0.5533 0.042 Uiso 1 1 calc R U . . .
H19B H 0.3895 0.9827 0.6284 0.042 Uiso 1 1 calc R U . . .
H19C H 0.4721 0.9546 0.5560 0.042 Uiso 1 1 calc R U . . .
C10 C 0.9474(4) 0.6883(2) 0.8405(3) 0.0314(11) Uani 1 1 d . . . . .
H10A H 0.9609 0.7456 0.8398 0.038 Uiso 1 1 calc R U . . .
C13 C 0.9108(4) 0.5237(2) 0.8449(3) 0.0306(11) Uani 1 1 d . . . . .
H13A H 0.8981 0.4664 0.8462 0.037 Uiso 1 1 calc R U . . .
C12 C 1.0280(5) 0.5587(2) 0.9046(3) 0.0304(11) Uani 1 1 d . . . . .
H12A H 1.0948 0.5260 0.9472 0.036 Uiso 1 1 calc R U . . .
C20 C 0.3880(5) 0.8457(2) 0.7185(3) 0.0342(11) Uani 1 1 d . . . . .
H20A H 0.2969 0.8245 0.6808 0.051 Uiso 1 1 calc R U . . .
H20B H 0.4350 0.8040 0.7623 0.051 Uiso 1 1 calc R U . . .
H20C H 0.3701 0.8943 0.7511 0.051 Uiso 1 1 calc R U . . .
C21 C 0.6247(5) 0.9009(2) 0.7197(3) 0.0359(11) Uani 1 1 d . . . . .
H21A H 0.6892 0.9159 0.6829 0.054 Uiso 1 1 calc R U . . .
H21B H 0.6049 0.9490 0.7523 0.054 Uiso 1 1 calc R U . . .
H21C H 0.6698 0.8587 0.7635 0.054 Uiso 1 1 calc R U . . .
C15 C 0.7159(4) 0.8531(2) 0.5252(3) 0.0282(10) Uani 1 1 d . . . . .
H15A H 0.6869 0.9063 0.5435 0.042 Uiso 1 1 calc R U . . .
H15B H 0.7884 0.8289 0.5760 0.042 Uiso 1 1 calc R U . . .
H15C H 0.7559 0.8602 0.4733 0.042 Uiso 1 1 calc R U . . .
C11 C 1.0470(5) 0.6423(3) 0.9018(3) 0.0345(11) Uani 1 1 d . . . . .
H11A H 1.1279 0.6676 0.9417 0.041 Uiso 1 1 calc R U . . .
B1 B 0.4976(5) 0.6134(2) 0.6553(3) 0.0215(11) Uani 1 1 d . . . . .
C5 C 0.1774(5) 0.6570(3) 0.6448(4) 0.0572(17) Uani 1 1 d . . . . .
H5A H 0.2261 0.6894 0.6998 0.069 Uiso 1 1 calc R U . . .
C6 C 0.1384(6) 0.5798(3) 0.6826(4) 0.074(2) Uani 1 1 d . . . . .
H6A H 0.2256 0.5494 0.7120 0.111 Uiso 1 1 calc R U . . .
H6B H 0.0856 0.5921 0.7273 0.111 Uiso 1 1 calc R U . . .
H6C H 0.0783 0.5468 0.6335 0.111 Uiso 1 1 calc R U . . .
C4 C 0.0504(5) 0.7096(3) 0.5973(5) 0.078(2) Uani 1 1 d . . . . .
H4A H 0.0847 0.7592 0.5743 0.117 Uiso 1 1 calc R U . . .
H4B H -0.0114 0.6791 0.5466 0.117 Uiso 1 1 calc R U . . .
H4C H -0.0040 0.7243 0.6404 0.117 Uiso 1 1 calc R U . . .
C2 C 0.2704(9) 0.5811(4) 0.4724(6) 0.0169(17) Uiso 0.5 1 d . . P A 1
H2A H 0.3590 0.5809 0.4509 0.020 Uiso 0.5 1 calc R U P A 1
C3 C 0.2423(13) 0.4942(8) 0.4907(10) 0.033(4) Uiso 0.5 1 d . . P A 1
H3A H 0.3202 0.4737 0.5409 0.049 Uiso 0.5 1 calc R U P A 1
H3B H 0.1517 0.4902 0.5071 0.049 Uiso 0.5 1 calc R U P A 1
H3C H 0.2367 0.4615 0.4362 0.049 Uiso 0.5 1 calc R U P A 1
C1 C 0.1513(11) 0.6172(5) 0.3938(6) 0.037(2) Uiso 0.5 1 d . . P A 1
H1B H 0.1737 0.6741 0.3840 0.056 Uiso 0.5 1 calc R U P A 1
H1C H 0.1447 0.5857 0.3383 0.056 Uiso 0.5 1 calc R U P A 1
H1D H 0.0597 0.6145 0.4092 0.056 Uiso 0.5 1 calc R U P A 1
C2A C 0.2129(11) 0.5909(5) 0.4921(6) 0.030(2) Uiso 0.5 1 d . . P A 2
H2AA H 0.1100 0.6020 0.4880 0.036 Uiso 0.5 1 calc R U P A 2
C3A C 0.2379(14) 0.4979(8) 0.5115(10) 0.037(4) Uiso 0.5 1 d . . P A 2
H3AA H 0.2217 0.4848 0.5704 0.056 Uiso 0.5 1 calc R U P A 2
H3AB H 0.1712 0.4665 0.4638 0.056 Uiso 0.5 1 calc R U P A 2
H3AC H 0.3364 0.4838 0.5124 0.056 Uiso 0.5 1 calc R U P A 2
C1A C 0.2363(12) 0.6147(5) 0.4022(7) 0.040(2) Uiso 0.5 1 d . . P A 2
H1AA H 0.2196 0.6734 0.3926 0.060 Uiso 0.5 1 calc R U P A 2
H1AB H 0.3348 0.6018 0.4021 0.060 Uiso 0.5 1 calc R U P A 2
H1AC H 0.1696 0.5845 0.3534 0.060 Uiso 0.5 1 calc R U P A 2
H1 H 0.495(4) 0.5882(19) 0.720(2) 0.021(10) Uiso 1 1 d . . . . .
H2 H 0.538(5) 0.565(2) 0.616(3) 0.053(13) Uiso 1 1 d . . . . .

loop_
_atom_site_aniso_label
_atom_site_aniso_U_11
_atom_site_aniso_U_22
_atom_site_aniso_U_33
_atom_site_aniso_U_23
_atom_site_aniso_U_13
_atom_site_aniso_U_12
P2 0.0159(5) 0.0146(4) 0.0176(5) 0.0017(4) 0.0035(4) 0.0009(4)
P1 0.0169(6) 0.0233(5) 0.0290(7) 0.0100(5) 0.0010(5) -0.0030(5)
N1 0.0176(19) 0.0185(15) 0.0199(19) 0.0049(13) 0.0031(15) 0.0014(13)
C7 0.015(2) 0.0167(17) 0.021(2) 0.0034(15) 0.0077(18) 0.0040(15)
C9 0.012(2) 0.026(2) 0.022(2) -0.0013(18) 0.0012(18) -0.0012(17)
C22 0.025(2) 0.0200(18) 0.020(2) -0.0015(16) 0.006(2) 0.0022(17)
C14 0.014(2) 0.024(2) 0.031(3) 0.0068(18) 0.000(2) -0.0027(17)
C8 0.022(2) 0.0132(18) 0.026(2) 0.0036(16) 0.003(2) -0.0005(16)
C18 0.025(2) 0.0191(19) 0.022(2) -0.0013(16) 0.010(2) -0.0015(16)
C16 0.038(3) 0.030(2) 0.023(2) 0.0075(19) 0.012(2) 0.0007(19)
C17 0.032(3) 0.028(2) 0.029(3) -0.0002(18) 0.016(2) 0.0022(19)
C19 0.035(3) 0.0187(19) 0.032(3) 0.0026(18) 0.010(2) 0.0081(18)
C10 0.023(3) 0.026(2) 0.042(3) -0.004(2) 0.003(2) 0.0029(19)
C13 0.018(2) 0.028(2) 0.044(3) 0.011(2) 0.005(2) 0.0010(18)
C12 0.021(3) 0.044(3) 0.022(3) 0.011(2) -0.001(2) 0.005(2)
C20 0.046(3) 0.027(2) 0.035(3) 0.002(2) 0.019(3) 0.006(2)
C21 0.042(3) 0.028(2) 0.036(3) -0.008(2) 0.007(3) 0.003(2)
C15 0.030(3) 0.024(2) 0.033(3) 0.0032(19) 0.013(2) -0.0053(19)
C11 0.020(3) 0.044(3) 0.031(3) -0.001(2) -0.009(2) -0.001(2)
B1 0.022(3) 0.019(2) 0.024(3) 0.0049(19) 0.006(2) 0.0030(19)
C5 0.025(3) 0.054(3) 0.100(5) 0.051(3) 0.030(3) 0.017(2)
C6 0.059(4) 0.072(4) 0.104(6) 0.051(4) 0.045(4) 0.022(3)
C4 0.034(3) 0.088(4) 0.124(6) 0.068(4) 0.044(4) 0.031(3)

loop_
_atom_type_symbol
_atom_type_description
_atom_type_scat_dispersion_real
_atom_type_scat_dispersion_imag
_atom_type_scat_source
C C 0.0033 0.0016 'International Tables Vol C Tables 4.2.6.8 and 6.1.1.4'
H H 0.0000 0.0000 'International Tables Vol C Tables 4.2.6.8 and 6.1.1.4'
O O 0.0106 0.0060 'International Tables Vol C Tables 4.2.6.8 and 6.1.1.4'
F F 0.0171 0.0103 'International Tables Vol C Tables 4.2.6.8 and 6.1.1.4'
B B 0.0013 0.0007 'International Tables Vol C Tables 4.2.6.8 and 6.1.1.4'
N N 0.0061 0.0033 'International Tables Vol C Tables 4.2.6.8 and 6.1.1.4'
P P 0.1023 0.0942 'International Tables Vol C Tables 4.2.6.8 and 6.1.1.4'

loop_
_geom_angle_atom_site_label_1
_geom_angle_atom_site_label_2
_geom_angle_atom_site_label_3
_geom_angle
N1 P2 C7 106.64(16)
N1 P2 C22 108.41(17)
C7 P2 C22 110.83(17)
N1 P2 C18 108.21(17)
C7 P2 C18 110.28(17)
C22 P2 C18 112.25(16)
N1 P1 C2A 110.9(3)
N1 P1 C5 107.92(18)
C2A P1 C5 96.9(4)
N1 P1 B1 105.68(17)
C2A P1 B1 121.9(3)
C5 P1 B1 112.8(2)
N1 P1 C2 105.4(2)
C5 P1 C2 118.0(3)
B1 P1 C2 106.1(3)
P2 N1 P1 113.15(18)
C8 C7 B1 130.2(3)
C8 C7 P2 119.0(3)
B1 C7 P2 110.8(3)
C10 C9 C14 116.5(4)
C10 C9 C8 118.5(3)
C14 C9 C8 125.0(4)
C21 C22 C20 107.5(3)
C21 C22 C19 109.2(3)
C20 C22 C19 107.8(3)
C21 C22 P2 116.2(3)
C20 C22 P2 106.5(2)
C19 C22 P2 109.4(3)
C13 C14 C9 120.4(4)
C13 C14 H14A 119.8
C9 C14 H14A 119.8
C7 C8 C9 129.0(3)
C7 C8 H8A 115.5
C9 C8 H8A 115.5
C17 C18 C15 108.2(3)
C17 C18 C16 107.8(3)
C15 C18 C16 109.7(3)
C17 C18 P2 106.5(2)
C15 C18 P2 114.7(3)
C16 C18 P2 109.6(3)
C18 C16 H16A 109.5
C18 C16 H16B 109.5
H16A C16 H16B 109.5
C18 C16 H16C 109.5
H16A C16 H16C 109.5
H16B C16 H16C 109.5
C18 C17 H17A 109.5
C18 C17 H17B 109.5
H17A C17 H17B 109.5
C18 C17 H17C 109.5
H17A C17 H17C 109.5
H17B C17 H17C 109.5
C22 C19 H19A 109.5
C22 C19 H19B 109.5
H19A C19 H19B 109.5
C22 C19 H19C 109.5
H19A C19 H19C 109.5
H19B C19 H19C 109.5
C11 C10 C9 123.1(4)
C11 C10 H10A 118.5
C9 C10 H10A 118.5
C12 C13 C14 121.7(4)
C12 C13 H13A 119.1
C14 C13 H13A 119.1
C13 C12 C11 118.9(4)
C13 C12 H12A 120.5
C11 C12 H12A 120.5
C22 C20 H20A 109.5
C22 C20 H20B 109.5
H20A C20 H20B 109.5
C22 C20 H20C 109.5
H20A C20 H20C 109.5
H20B C20 H20C 109.5
C22 C21 H21A 109.5
C22 C21 H21B 109.5
H21A C21 H21B 109.5
C22 C21 H21C 109.5
H21A C21 H21C 109.5
H21B C21 H21C 109.5
C18 C15 H15A 109.5
C18 C15 H15B 109.5
H15A C15 H15B 109.5
C18 C15 H15C 109.5
H15A C15 H15C 109.5
H15B C15 H15C 109.5
C10 C11 C12 119.3(4)
C10 C11 H11A 120.4
C12 C11 H11A 120.4
C7 B1 P1 103.0(3)
C7 B1 H1 113.0(19)
P1 B1 H1 114.2(19)
C7 B1 H2 111(2)
P1 B1 H2 107(2)
H1 B1 H2 108(3)
C6 C5 C4 114.3(4)
C6 C5 P1 116.3(3)
C4 C5 P1 112.9(3)
C6 C5 H5A 103.8
C4 C5 H5A 103.8
P1 C5 H5A 103.8
C5 C6 H6A 109.5
C5 C6 H6B 109.5
H6A C6 H6B 109.5
C5 C6 H6C 109.5
H6A C6 H6C 109.5
H6B C6 H6C 109.5
C5 C4 H4A 109.5
C5 C4 H4B 109.5
H4A C4 H4B 109.5
C5 C4 H4C 109.5
H4A C4 H4C 109.5
H4B C4 H4C 109.5
C3 C2 C1 112.1(8)
C3 C2 P1 113.3(7)
C1 C2 P1 112.8(5)
C3 C2 H2A 106.0
C1 C2 H2A 106.0
P1 C2 H2A 106.0
C2 C3 H3A 109.5
C2 C3 H3B 109.5
H3A C3 H3B 109.5
C2 C3 H3C 109.5
H3A C3 H3C 109.5
H3B C3 H3C 109.5
C2 C1 H1B 109.5
C2 C1 H1C 109.5
H1B C1 H1C 109.5
C2 C1 H1D 109.5
H1B C1 H1D 109.5
H1C C1 H1D 109.5
C1A C2A C3A 112.0(9)
C1A C2A P1 112.4(6)
C3A C2A P1 111.5(7)
C1A C2A H2AA 106.9
C3A C2A H2AA 106.9
P1 C2A H2AA 106.9
C2A C3A H3AA 109.5
C2A C3A H3AB 109.5
H3AA C3A H3AB 109.5
C2A C3A H3AC 109.5
H3AA C3A H3AC 109.5
H3AB C3A H3AC 109.5
C2A C1A H1AA 109.5
C2A C1A H1AB 109.5
H1AA C1A H1AB 109.5
C2A C1A H1AC 109.5
H1AA C1A H1AC 109.5
H1AB C1A H1AC 109.5

loop_
_geom_bond_atom_site_label_1
_geom_bond_atom_site_label_2
_geom_bond_distance
P2 N1 1.608(3)
P2 C7 1.818(4)
P2 C22 1.862(3)
P2 C18 1.870(4)
P1 N1 1.644(3)
P1 C2A 1.732(9)
P1 C5 1.847(5)
P1 B1 1.933(5)
P1 C2 1.951(8)
C7 C8 1.354(5)
C7 B1 1.617(6)
C9 C10 1.396(6)
C9 C14 1.400(5)
C9 C8 1.465(5)
C22 C21 1.526(6)
C22 C20 1.529(5)
C22 C19 1.546(5)
C14 C13 1.381(6)
C14 H14A 0.9500
C8 H8A 0.9500
C18 C17 1.531(5)
C18 C15 1.532(5)
C18 C16 1.535(6)
C16 H16A 0.9800
C16 H16B 0.9800
C16 H16C 0.9800
C17 H17A 0.9800
C17 H17B 0.9800
C17 H17C 0.9800
C19 H19A 0.9800
C19 H19B 0.9800
C19 H19C 0.9800
C10 C11 1.375(6)
C10 H10A 0.9500
C13 C12 1.377(6)
C13 H13A 0.9500
C12 C11 1.385(6)
C12 H12A 0.9500
C20 H20A 0.9800
C20 H20B 0.9800
C20 H20C 0.9800
C21 H21A 0.9800
C21 H21B 0.9800
C21 H21C 0.9800
C15 H15A 0.9800
C15 H15B 0.9800
C15 H15C 0.9800
C11 H11A 0.9500
B1 H1 1.08(3)
B1 H2 1.13(4)
C5 C6 1.483(6)
C5 C4 1.519(6)
C5 H5A 1.0000
C6 H6A 0.9800
C6 H6B 0.9800
C6 H6C 0.9800
C4 H4A 0.9800
C4 H4B 0.9800
C4 H4C 0.9800
C2 C3 1.492(14)
C2 C1 1.543(12)
C2 H2A 1.0000
C3 H3A 0.9800
C3 H3B 0.9800
C3 H3C 0.9800
C1 H1B 0.9800
C1 H1C 0.9800
C1 H1D 0.9800
C2A C1A 1.504(13)
C2A C3A 1.560(15)
C2A H2AA 1.0000
C3A H3AA 0.9800
C3A H3AB 0.9800
C3A H3AC 0.9800
C1A H1AA 0.9800
C1A H1AB 0.9800
C1A H1AC 0.9800
